data_2212801
loop_
_publ_author_name
'B. Sridhar'
'K. Ravikumar'
'Harihara Krishnan'

_publ_section_title
;
 Zolmitriptan chloroform solvate
;
_journal_coeditor_code BT2300
_journal_issue 4
_journal_name_full 'Acta Crystallographica Section E'
_journal_page_first o1961
_journal_page_last o1962
_journal_paper_doi 10.1107/S1600536807014092
_journal_volume 63
_journal_year 2007
_chemical_formula_moiety 'C16 H21 N3 O2, C H Cl3'
_chemical_formula_sum 'C17 H22 Cl3 N3 O2'
_chemical_formula_weight 406.73
_chemical_name_common zolmitriptan.chloroform
_chemical_name_systematic
;
(S)-4-[3-{2-(dimethylamino)ethyl}-1H-indol-5-yl
methyl]-2-oxazolidinone. chloroform solvate
;
_space_group_IT_number 19
_symmetry_cell_setting orthorhombic
_symmetry_space_group_name_Hall 'P 2ac 2ab'
_symmetry_space_group_name_H-M 'P 21 21 21'
_atom_sites_solution_hydrogens geom
_atom_sites_solution_primary direct
_atom_sites_solution_secondary difmap
_audit_creation_method SHELXL-97
_cell_angle_alpha 90.00
_cell_angle_beta 90.00
_cell_angle_gamma 90.00
_cell_formula_units_Z 4
_cell_length_a 7.9987(6)
_cell_length_b 12.8279(9)
_cell_length_c 20.2396(14)
_cell_measurement_reflns_used 4346
_cell_measurement_temperature 294(2)
_cell_measurement_theta_max 21.59
_cell_measurement_theta_min 2.55
_cell_volume 2076.7(3)
_computing_cell_refinement 'SAINT (Bruker, 2001)'
_computing_data_collection 'SMART (Bruker, 2001)'
_computing_data_reduction SAINT
_computing_molecular_graphics 'PLATON (Spek, 2003) and DIAMOND (Brandenburg & Putz, 2005)'
_computing_publication_material SHELXL97
_computing_structure_refinement 'SHELXL-97 (Sheldrick, 1997)'
_computing_structure_solution 'SHELXS-97 (Sheldrick, 1997)'
_diffrn_ambient_temperature 294(2)
_diffrn_measured_fraction_theta_full 1.000
_diffrn_measured_fraction_theta_max 1.000
_diffrn_measurement_device 'Bruker SMART APEX CCD area-detector'
_diffrn_measurement_device_type 'Bruker SMART CCD area-detector'
_diffrn_measurement_method '\w scan'
_diffrn_radiation_monochromator graphite
_diffrn_radiation_source 'fine-focus sealed tube'
_diffrn_radiation_type MoK\a
_diffrn_radiation_wavelength 0.71073
_diffrn_reflns_av_R_equivalents 0.0254
_diffrn_reflns_av_sigmaI/netI 0.0154
_diffrn_reflns_limit_h_max 9
_diffrn_reflns_limit_h_min -9
_diffrn_reflns_limit_k_max 15
_diffrn_reflns_limit_k_min -15
_diffrn_reflns_limit_l_max 23
_diffrn_reflns_limit_l_min -24
_diffrn_reflns_number 15108
_diffrn_reflns_theta_full 25.00
_diffrn_reflns_theta_max 25.00
_diffrn_reflns_theta_min 1.88
_diffrn_standards_number 0
_exptl_absorpt_coefficient_mu 0.456
_exptl_absorpt_correction_type none
_exptl_crystal_colour colorless
_exptl_crystal_density_diffrn 1.301
_exptl_crystal_density_method 'not measured'
_exptl_crystal_description block
_exptl_crystal_F_000 848
_exptl_crystal_size_max 0.20
_exptl_crystal_size_mid 0.16
_exptl_crystal_size_min 0.08
_refine_diff_density_max 0.492
_refine_diff_density_min -0.321
_refine_ls_abs_structure_details 'Flack (1983), 1543 Friedel pairs'
_refine_ls_abs_structure_Flack 0.0(2)
_refine_ls_extinction_method none
_refine_ls_goodness_of_fit_ref 1.051
_refine_ls_hydrogen_treatment mixed
_refine_ls_matrix_type full
_refine_ls_number_parameters 238
_refine_ls_number_reflns 3647
_refine_ls_number_restraints 7
_refine_ls_restrained_S_all 1.063
_refine_ls_R_factor_all 0.0917
_refine_ls_R_factor_gt 0.0789
_refine_ls_shift/su_max 0.000
_refine_ls_shift/su_mean 0.000
_refine_ls_structure_factor_coef Fsqd
_refine_ls_weighting_details 'calc w=1/[\s^2^(Fo^2^)+(0.1384P)^2^+1.1361P] where P=(Fo^2^+2Fc^2^)/3'
_refine_ls_weighting_scheme calc
_refine_ls_wR_factor_gt 0.2269
_refine_ls_wR_factor_ref 0.2427
_reflns_number_gt 2981
_reflns_number_total 3647
_reflns_threshold_expression I>2\s(I)
_cod_data_source_file bt2300.cif
_cod_data_source_block I
_cod_database_code 2212801
_cod_database_fobs_code 2212801

loop_
_symmetry_equiv_pos_as_xyz
'x, y, z'
'-x+1/2, -y, z+1/2'
'-x, y+1/2, -z+1/2'
'x+1/2, -y+1/2, -z'

loop_
_atom_site_type_symbol
_atom_site_label
_atom_site_fract_x
_atom_site_fract_y
_atom_site_fract_z
_atom_site_U_iso_or_equiv
_atom_site_adp_type
_atom_site_calc_flag
_atom_site_refinement_flags
_atom_site_occupancy
_atom_site_disorder_assembly
_atom_site_disorder_group
C C1 0.3984(7) 0.5515(4) 1.0805(3) 0.0861(15) Uani d D 1 A .
H H1 0.3169 0.5935 1.0996 0.103 Uiso calc R 1 . .
C C2 0.3939(7) 0.5133(4) 1.0148(2) 0.0792(14) Uani d D 1 . .
C C3 0.5361(5) 0.4507(3) 1.0091(2) 0.0591(10) Uani d . 1 A .
C C4 0.5978(6) 0.3903(3) 0.9588(2) 0.0610(10) Uani d . 1 . .
H H4 0.5405 0.3873 0.9188 0.073 Uiso calc R 1 A .
C C5 0.7427(5) 0.3344(3) 0.96635(19) 0.0568(9) Uani d . 1 A .
C C6 0.8302(6) 0.3419(4) 1.0260(2) 0.0640(11) Uani d . 1 . .
H H6 0.9295 0.3049 1.0307 0.077 Uiso calc R 1 A .
C C7 0.7750(5) 0.4018(3) 1.0776(2) 0.0614(10) Uani d . 1 A .
H H7 0.8355 0.4060 1.1167 0.074 Uiso calc R 1 . .
C C8 0.6276(5) 0.4554(3) 1.06984(18) 0.0557(9) Uani d . 1 . .
C C9 0.2709(7) 0.5314(5) 0.9565(3) 0.0768(17) Uani d PD 0.788(9) A 1
H H9A 0.3279 0.5701 0.9221 0.092 Uiso calc PR 0.788(9) A 1
H H9B 0.2389 0.4644 0.9382 0.092 Uiso calc PR 0.788(9) A 1
C C91 0.2080(14) 0.4940(11) 1.0026(11) 0.0768(17) Uani d PD 0.212(9) A 2
H H91A 0.1959 0.4372 0.9713 0.092 Uiso calc PR 0.212(9) A 2
H H91B 0.1560 0.4726 1.0437 0.092 Uiso calc PR 0.212(9) A 2
C C10 0.1170(7) 0.5892(4) 0.9761(3) 0.0840(15) Uani d D 1 . .
H H10A 0.0649 0.5544 1.0133 0.101 Uiso calc R 1 A 1
H H10B 0.1471 0.6592 0.9899 0.101 Uiso calc R 1 A 1
C C11 -0.1537(9) 0.6349(4) 0.9505(3) 0.0995(18) Uani d . 1 . .
H H11A -0.1838 0.5946 0.9886 0.149 Uiso calc R 1 A .
H H11B -0.2409 0.6300 0.9180 0.149 Uiso calc R 1 . .
H H11C -0.1388 0.7065 0.9630 0.149 Uiso calc R 1 . .
C C12 0.0528(8) 0.6619(4) 0.8672(3) 0.0909(16) Uani d . 1 . .
H H12A 0.0871 0.7287 0.8838 0.136 Uiso calc R 1 A .
H H12B -0.0394 0.6708 0.8374 0.136 Uiso calc R 1 . .
H H12C 0.1444 0.6299 0.8443 0.136 Uiso calc R 1 . .
C C13 0.8034(7) 0.2636(4) 0.9108(2) 0.0717(12) Uani d . 1 . .
H H13A 0.8181 0.1939 0.9284 0.086 Uiso calc R 1 A .
H H13B 0.7169 0.2600 0.8773 0.086 Uiso calc R 1 . .
C C14 0.9639(6) 0.2963(3) 0.8782(2) 0.0640(11) Uani d . 1 A .
H H14 1.0594 0.2884 0.9081 0.077 Uiso calc R 1 . .
C C15 0.9901(8) 0.2356(4) 0.8140(2) 0.0846(15) Uani d . 1 . .
H H15A 1.1073 0.2187 0.8079 0.102 Uiso calc R 1 A .
H H15B 0.9258 0.1715 0.8143 0.102 Uiso calc R 1 . .
C C16 0.9264(6) 0.4031(4) 0.7873(2) 0.0705(12) Uani d . 1 . .
N N1 0.5383(6) 0.5179(3) 1.11128(19) 0.0717(10) Uani d D 1 A .
H H1N 0.567(5) 0.529(3) 1.1492(9) 0.073(11) Uiso d D 1 . .
N N2 0.0011(5) 0.5949(3) 0.92286(18) 0.0697(10) Uani d . 1 A .
N N3 0.9543(5) 0.4019(3) 0.85169(16) 0.0617(8) Uani d D 1 A .
H H3N 0.949(6) 0.454(2) 0.8752(18) 0.060(12) Uiso d D 1 . .
O O1 0.9330(5) 0.3038(3) 0.76345(15) 0.0838(11) Uani d . 1 A .
O O2 0.8979(6) 0.4770(3) 0.75148(17) 0.0976(13) Uani d . 1 A .
C C17 0.5301(11) 0.3035(9) 0.7183(4) 0.148(3) Uani d . 1 . .
H H17 0.6448 0.3122 0.7344 0.178 Uiso calc R 1 . .
Cl Cl1 0.5289(3) 0.3263(3) 0.63734(12) 0.1840(14) Uani d . 1 . .
Cl Cl2 0.4026(7) 0.3871(3) 0.7619(2) 0.253(2) Uani d . 1 . .
Cl Cl3 0.4669(7) 0.1785(3) 0.7358(2) 0.246(2) Uani d . 1 . .

loop_
_atom_site_aniso_label
_atom_site_aniso_U_11
_atom_site_aniso_U_22
_atom_site_aniso_U_33
_atom_site_aniso_U_12
_atom_site_aniso_U_13
_atom_site_aniso_U_23
C1 0.071(3) 0.076(3) 0.111(4) 0.009(2) 0.006(3) -0.022(3)
C2 0.079(3) 0.064(3) 0.095(4) 0.009(2) -0.017(3) -0.016(3)
C3 0.056(2) 0.054(2) 0.067(2) -0.0043(19) -0.0088(19) -0.0011(18)
C4 0.071(3) 0.062(2) 0.051(2) -0.004(2) -0.0110(19) -0.0029(18)
C5 0.069(2) 0.0512(19) 0.050(2) -0.0071(19) 0.0064(19) 0.0025(16)
C6 0.060(2) 0.071(3) 0.061(2) 0.004(2) 0.001(2) 0.012(2)
C7 0.067(2) 0.072(2) 0.0458(19) 0.002(2) -0.0058(18) 0.0068(19)
C8 0.066(2) 0.056(2) 0.0450(19) -0.0049(18) 0.0016(18) 0.0043(17)
C9 0.078(4) 0.095(4) 0.058(3) 0.008(3) 0.000(3) -0.013(3)
C91 0.078(4) 0.095(4) 0.058(3) 0.008(3) 0.000(3) -0.013(3)
C10 0.104(4) 0.064(3) 0.085(3) 0.002(3) -0.021(3) 0.001(2)
C11 0.125(5) 0.081(3) 0.093(4) -0.002(3) 0.023(4) 0.009(3)
C12 0.095(4) 0.089(3) 0.089(4) -0.005(3) -0.004(3) 0.035(3)
C13 0.094(3) 0.057(2) 0.064(3) -0.002(2) 0.004(2) -0.007(2)
C14 0.074(3) 0.064(2) 0.053(2) 0.013(2) -0.001(2) -0.0066(19)
C15 0.108(4) 0.074(3) 0.072(3) 0.017(3) 0.016(3) -0.014(2)
C16 0.085(3) 0.079(3) 0.048(2) 0.012(3) -0.005(2) -0.004(2)
N1 0.083(3) 0.074(2) 0.059(2) 0.005(2) 0.003(2) -0.0084(19)
N2 0.091(3) 0.0535(18) 0.064(2) -0.0089(18) -0.020(2) 0.0121(17)
N3 0.082(2) 0.0606(19) 0.0428(16) 0.0002(18) 0.0002(17) -0.0039(16)
O1 0.109(3) 0.091(2) 0.0511(16) 0.019(2) -0.0079(17) -0.0216(16)
O2 0.144(4) 0.093(2) 0.0554(18) 0.017(2) -0.016(2) 0.0075(18)
C17 0.099(5) 0.224(10) 0.121(6) -0.022(6) -0.026(5) 0.015(7)
Cl1 0.1426(18) 0.284(4) 0.1259(17) 0.045(2) 0.0032(14) 0.081(2)
Cl2 0.291(5) 0.237(4) 0.231(4) -0.051(4) 0.039(4) -0.089(4)
Cl3 0.280(5) 0.210(3) 0.249(4) 0.024(3) 0.101(4) 0.092(3)

loop_
_atom_type_symbol
_atom_type_description
_atom_type_scat_dispersion_real
_atom_type_scat_dispersion_imag
_atom_type_scat_source
C C 0.0033 0.0000 'International Tables Vol C Tables 4.2.6.8 and 6.1.1.4'
H H 0.0000 0.0000 'International Tables Vol C Tables 4.2.6.8 and 6.1.1.4'
N N 0.0061 0.0000 'International Tables Vol C Tables 4.2.6.8 and 6.1.1.4'
O O 0.0106 0.0000 'International Tables Vol C Tables 4.2.6.8 and 6.1.1.4'
Cl Cl 0.1484 0.0000 'International Tables Vol C Tables 4.2.6.8 and 6.1.1.4'

loop_
_geom_angle_atom_site_label_1
_geom_angle_atom_site_label_2
_geom_angle_atom_site_label_3
_geom_angle
N1 C1 C2 110.1(4)
N1 C1 H1 125.0
C2 C1 H1 125.0
C3 C2 C1 104.8(4)
C3 C2 C91 133.3(7)
C1 C2 C91 103.4(10)
C3 C2 C9 122.6(4)
C1 C2 C9 132.6(5)
C4 C3 C2 132.7(4)
C4 C3 C8 118.5(4)
C2 C3 C8 108.8(4)
C5 C4 C3 121.1(4)
C5 C4 H4 119.5
C3 C4 H4 119.5
C4 C5 C6 119.0(4)
C4 C5 C13 119.9(4)
C6 C5 C13 121.1(4)
C7 C6 C5 122.3(4)
C7 C6 H6 118.8
C5 C6 H6 118.8
C6 C7 C8 118.1(4)
C6 C7 H7 121.0
C8 C7 H7 121.0
N1 C8 C7 132.4(4)
N1 C8 C3 106.6(4)
C7 C8 C3 121.0(4)
C10 C9 C2 113.3(4)
C10 C9 H9A 108.9
C2 C9 H9A 108.9
C10 C9 H9B 108.9
C2 C9 H9B 108.9
H9A C9 H9B 107.7
C10 C91 C2 113.1(9)
C10 C91 H91A 109.0
C2 C91 H91A 109.0
C10 C91 H91B 109.0
C2 C91 H91B 109.0
H91A C91 H91B 107.8
N2 C10 C9 111.2(4)
N2 C10 C91 128.4(8)
C9 C10 C91 45.4(8)
N2 C10 H10A 109.4
C9 C10 H10A 109.4
C91 C10 H10A 64.0
N2 C10 H10B 109.4
C9 C10 H10B 109.4
C91 C10 H10B 121.5
H10A C10 H10B 108.0
N2 C11 H11A 109.5
N2 C11 H11B 109.5
H11A C11 H11B 109.5
N2 C11 H11C 109.5
H11A C11 H11C 109.5
H11B C11 H11C 109.5
N2 C12 H12A 109.5
N2 C12 H12B 109.5
H12A C12 H12B 109.5
N2 C12 H12C 109.5
H12A C12 H12C 109.5
H12B C12 H12C 109.5
C14 C13 C5 115.4(4)
C14 C13 H13A 108.4
C5 C13 H13A 108.4
C14 C13 H13B 108.4
C5 C13 H13B 108.4
H13A C13 H13B 107.5
N3 C14 C13 112.1(4)
N3 C14 C15 99.7(3)
C13 C14 C15 110.3(4)
N3 C14 H14 111.4
C13 C14 H14 111.4
C15 C14 H14 111.4
O1 C15 C14 104.7(4)
O1 C15 H15A 110.8
C14 C15 H15A 110.8
O1 C15 H15B 110.8
C14 C15 H15B 110.8
H15A C15 H15B 108.9
O2 C16 N3 128.9(4)
O2 C16 O1 121.7(4)
N3 C16 O1 109.4(4)
C1 N1 C8 109.7(4)
C1 N1 H1N 128(3)
C8 N1 H1N 122(3)
C10 N2 C11 106.4(4)
C10 N2 C12 115.1(4)
C11 N2 C12 109.1(4)
C16 N3 C14 112.4(4)
C16 N3 H3N 124(3)
C14 N3 H3N 123(3)
C16 O1 C15 109.4(3)
Cl1 C17 Cl3 111.5(6)
Cl1 C17 Cl2 113.1(6)
Cl3 C17 Cl2 107.5(5)
Cl1 C17 H17 108.2
Cl3 C17 H17 108.2
Cl2 C17 H17 108.2

loop_
_geom_bond_atom_site_label_1
_geom_bond_atom_site_label_2
_geom_bond_distance
C1 N1 1.352(7)
C1 C2 1.417(6)
C1 H1 0.9300
C2 C3 1.397(7)
C2 C91 1.528(10)
C2 C9 1.554(6)
C3 C4 1.372(6)
C3 C8 1.432(6)
C4 C5 1.371(6)
C4 H4 0.9300
C5 C6 1.398(6)
C5 C13 1.526(6)
C6 C7 1.370(6)
C6 H6 0.9300
C7 C8 1.374(6)
C7 H7 0.9300
C8 N1 1.362(5)
C9 C10 1.491(7)
C9 H9A 0.9700
C9 H9B 0.9700
C91 C10 1.520(10)
C91 H91A 0.9700
C91 H91B 0.9700
C10 N2 1.423(6)
C10 H10A 0.9700
C10 H10B 0.9700
C11 N2 1.452(8)
C11 H11A 0.9600
C11 H11B 0.9600
C11 H11C 0.9600
C12 N2 1.476(6)
C12 H12A 0.9600
C12 H12B 0.9600
C12 H12C 0.9600
C13 C14 1.503(7)
C13 H13A 0.9700
C13 H13B 0.9700
C14 N3 1.459(6)
C14 C15 1.529(6)
C14 H14 0.9800
C15 O1 1.422(6)
C15 H15A 0.9700
C15 H15B 0.9700
C16 O2 1.216(6)
C16 N3 1.322(6)
C16 O1 1.363(6)
N1 H1N 0.82(3)
N3 H3N 0.82(3)
C17 Cl1 1.664(9)
C17 Cl3 1.718(11)
C17 Cl2 1.723(11)
C17 H17 0.9800

loop_
_geom_hbond_atom_site_label_D
_geom_hbond_atom_site_label_H
_geom_hbond_atom_site_label_A
_geom_hbond_site_symmetry_A
_geom_hbond_distance_DH
_geom_hbond_distance_HA
_geom_hbond_distance_DA
_geom_hbond_angle_DHA
N1 H1N O2 2_665 0.82(3) 2.092(16) 2.884(5) 165(4)
N3 H3N N2 1_655 0.82(3) 2.096(17) 2.889(5) 164(4)
C17 H17 O1 . 0.98 2.38 3.350(9) 170

loop_
_geom_torsion_atom_site_label_1
_geom_torsion_atom_site_label_2
_geom_torsion_atom_site_label_3
_geom_torsion_atom_site_label_4
_geom_torsion
N1 C1 C2 C3 2.7(6)
N1 C1 C2 C91 145.1(6)
N1 C1 C2 C9 -176.1(6)
C1 C2 C3 C4 177.6(5)
C91 C2 C3 C4 52.3(13)
C9 C2 C3 C4 -3.5(9)
C1 C2 C3 C8 -2.5(5)
C91 C2 C3 C8 -127.8(11)
C9 C2 C3 C8 176.4(5)
C2 C3 C4 C5 -179.3(5)
C8 C3 C4 C5 0.8(6)
C3 C4 C5 C6 -1.7(6)
C3 C4 C5 C13 176.8(4)
C4 C5 C6 C7 1.1(6)
C13 C5 C6 C7 -177.4(4)
C5 C6 C7 C8 0.4(6)
C6 C7 C8 N1 177.9(4)
C6 C7 C8 C3 -1.3(6)
C4 C3 C8 N1 -178.6(4)
C2 C3 C8 N1 1.5(5)
C4 C3 C8 C7 0.7(6)
C2 C3 C8 C7 -179.2(4)
C3 C2 C9 C10 172.5(5)
C1 C2 C9 C10 -9.0(10)
C91 C2 C9 C10 51.8(10)
C3 C2 C91 C10 -145.8(9)
C1 C2 C91 C10 88.3(14)
C9 C2 C91 C10 -50.3(9)
C2 C9 C10 N2 -174.2(5)
C2 C9 C10 C91 -50.8(9)
C2 C91 C10 N2 134.4(10)
C2 C91 C10 C9 51.9(9)
C4 C5 C13 C14 113.5(5)
C6 C5 C13 C14 -68.0(5)
C5 C13 C14 N3 -56.6(5)
C5 C13 C14 C15 -166.7(4)
N3 C14 C15 O1 -20.1(5)
C13 C14 C15 O1 97.9(5)
C2 C1 N1 C8 -1.8(6)
C7 C8 N1 C1 -179.0(5)
C3 C8 N1 C1 0.2(5)
C9 C10 N2 C11 169.7(5)
C91 C10 N2 C11 120.4(10)
C9 C10 N2 C12 -69.3(6)
C91 C10 N2 C12 -118.6(10)
O2 C16 N3 C14 173.2(5)
O1 C16 N3 C14 -6.5(6)
C13 C14 N3 C16 -100.0(5)
C15 C14 N3 C16 16.7(5)
O2 C16 O1 C15 172.2(5)
N3 C16 O1 C15 -8.0(6)
C14 C15 O1 C16 18.2(6)
